data_4509009
loop_
_publ_author_name
'Hu, Xin'
'Zeng, Yong-Fei'
'Chen, Zhuo'
'Sa\~nudo, E. C.'
'Liu, Fu-Chen'
'Ribas, J.'
'Bu, Xian-He'

_publ_section_title
;
 3d&#x2212;4f Coordination Polymers Containing Alternating EE/EO Azido
 Chain Synthesized by Synergistic Coordination of Lanthanide and
 Transition Metal Ions
;
_journal_issue 1
_journal_name_full 'Crystal Growth &amp; Design'
_journal_page_first 421
_journal_paper_doi 10.1021/cg8006475
_journal_volume 9
_journal_year 2009
_chemical_formula_sum 'C30 H20 Eu N11 Ni2 O15'
_chemical_formula_weight 1043.92
_chemical_name_systematic
; 
 ? 
;
_space_group_IT_number 14
_symmetry_space_group_name_Hall '-P 2yn'
_symmetry_space_group_name_H-M 'P 1 21/n 1'
_atom_sites_solution_hydrogens geom
_atom_sites_solution_primary direct
_atom_sites_solution_secondary difmap
_audit_creation_method SHELXL-97
_cell_angle_alpha 90.00
_cell_angle_beta 95.508(2)
_cell_angle_gamma 90.00
_cell_formula_units_Z 4
_cell_length_a 8.1978(8)
_cell_length_b 26.866(3)
_cell_length_c 16.9079(16)
_cell_measurement_temperature 293(2)
_cell_volume 3706.6(7)
_computing_structure_refinement 'SHELXL-97 (Sheldrick, 1997)'
_computing_structure_solution 'SHELXS-97 (Sheldrick, 1990)'
_diffrn_ambient_temperature 293(2)
_diffrn_measured_fraction_theta_full 0.997
_diffrn_measured_fraction_theta_max 0.997
_diffrn_radiation_monochromator graphite
_diffrn_radiation_source 'fine-focus sealed tube'
_diffrn_radiation_type MoK\a
_diffrn_radiation_wavelength 0.71073
_diffrn_reflns_av_R_equivalents 0.0343
_diffrn_reflns_av_sigmaI/netI 0.0414
_diffrn_reflns_limit_h_max 5
_diffrn_reflns_limit_h_min -10
_diffrn_reflns_limit_k_max 33
_diffrn_reflns_limit_k_min -32
_diffrn_reflns_limit_l_max 21
_diffrn_reflns_limit_l_min -20
_diffrn_reflns_number 20817
_diffrn_reflns_theta_full 26.40
_diffrn_reflns_theta_max 26.40
_diffrn_reflns_theta_min 1.43
_exptl_absorpt_coefficient_mu 2.763
_exptl_absorpt_correction_T_max 0.6662
_exptl_absorpt_correction_T_min 0.5816
_exptl_crystal_density_diffrn 1.871
_exptl_crystal_density_method 'not measured'
_exptl_crystal_F_000 2064
_exptl_crystal_size_max 0.22
_exptl_crystal_size_mid 0.20
_exptl_crystal_size_min 0.16
_refine_diff_density_max 0.826
_refine_diff_density_min -0.643
_refine_diff_density_rms 0.103
_refine_ls_extinction_method none
_refine_ls_goodness_of_fit_ref 1.041
_refine_ls_hydrogen_treatment mixed
_refine_ls_matrix_type full
_refine_ls_number_parameters 612
_refine_ls_number_reflns 7591
_refine_ls_number_restraints 0
_refine_ls_restrained_S_all 1.041
_refine_ls_R_factor_all 0.0430
_refine_ls_R_factor_gt 0.0296
_refine_ls_shift/su_max 0.002
_refine_ls_shift/su_mean 0.000
_refine_ls_structure_factor_coef Fsqd
_refine_ls_weighting_details 'calc w=1/[\s^2^(Fo^2^)+(0.0283P)^2^+3.6848P] where P=(Fo^2^+2Fc^2^)/3'
_refine_ls_weighting_scheme calc
_refine_ls_wR_factor_gt 0.0658
_refine_ls_wR_factor_ref 0.0701
_reflns_number_gt 6144
_reflns_number_total 7591
_reflns_threshold_expression >2sigma(I)
_cod_data_source_file cg8006475sup1.cif
_cod_data_source_block 3
_cod_original_cell_volume 3706.7(6)
_cod_original_formula_sum 'C30 H20 Eu1 N11 Ni2 O15'
_cod_database_code 4509009

loop_
_symmetry_equiv_pos_as_xyz
'x, y, z'
'-x+1/2, y+1/2, -z+1/2'
'-x, -y, -z'
'x-1/2, -y-1/2, z-1/2'

loop_
_atom_site_label
_atom_site_type_symbol
_atom_site_fract_x
_atom_site_fract_y
_atom_site_fract_z
_atom_site_U_iso_or_equiv
_atom_site_adp_type
_atom_site_occupancy
_atom_site_symmetry_multiplicity
_atom_site_calc_flag
Eu1 Eu 0.235969(19) 0.063532(6) 0.495565(10) 0.01309(6) Uani 1 1 d
Ni1 Ni -0.52404(5) 0.248642(17) 0.74542(3) 0.01506(10) Uani 1 1 d
Ni2 Ni 0.69740(6) 0.002693(18) 0.99468(3) 0.02039(11) Uani 1 1 d
O1W O 0.2470(3) -0.03094(10) 0.49943(16) 0.0310(7) Uani 1 1 d
O1 O 0.2670(3) 0.12638(10) 0.36764(15) 0.0239(6) Uani 1 1 d
O2 O 0.4295(3) 0.13021(10) 0.47932(15) 0.0262(6) Uani 1 1 d
O2W O -0.6452(3) 0.17835(10) 0.74642(15) 0.0253(6) Uani 1 1 d
O3W O -0.4059(3) 0.31813(10) 0.74070(15) 0.0303(7) Uani 1 1 d
O3 O -0.0447(4) 0.16901(11) 1.09388(16) 0.0427(8) Uani 1 1 d
O4W O -0.8645(6) 0.15677(16) 0.8550(3) 0.0886(15) Uani 1 1 d
O4 O -0.1460(3) 0.24071(10) 1.13566(14) 0.0203(6) Uani 1 1 d
O5 O 1.0449(3) 0.03928(10) 1.39058(15) 0.0249(6) Uani 1 1 d
O5W O -0.2741(5) 0.31439(18) 0.5078(2) 0.0906(16) Uani 1 1 d
O6 O 0.9264(3) -0.03387(10) 1.40511(14) 0.0232(6) Uani 1 1 d
O7 O 0.5570(3) -0.03032(10) 0.58294(14) 0.0231(6) Uani 1 1 d
O8 O 0.4478(3) 0.04500(10) 0.59507(14) 0.0228(6) Uani 1 1 d
O9 O 0.0061(3) 0.12010(10) 0.50679(15) 0.0267(6) Uani 1 1 d
O10 O 0.1886(3) 0.13749(10) 0.60779(16) 0.0255(6) Uani 1 1 d
N1 N 0.7771(4) 0.21695(11) 0.29750(17) 0.0206(7) Uani 1 1 d
N2 N -0.3993(4) 0.23400(11) 0.85685(17) 0.0184(7) Uani 1 1 d
N3 N 0.7701(4) 0.00448(13) 1.11879(18) 0.0267(8) Uani 1 1 d
N4 N 0.6621(4) 0.00549(12) 0.87138(17) 0.0230(7) Uani 1 1 d
N5 N -0.3335(4) 0.21458(12) 0.68778(17) 0.0207(7) Uani 1 1 d
N6 N 0.8610(4) 0.06133(13) 0.9805(2) 0.0320(8) Uani 1 1 d
N7 N 1.0023(4) 0.05800(11) 0.99760(17) 0.0222(7) Uani 1 1 d
N8 N 1.1431(4) 0.05675(13) 1.0147(2) 0.0328(8) Uani 1 1 d
N9 N 0.4969(4) 0.05062(12) 1.00251(18) 0.0237(7) Uani 1 1 d
N10 N 0.5015(4) 0.08844(14) 1.0397(2) 0.0292(8) Uani 1 1 d
N11 N 0.5061(5) 0.12483(15) 1.0761(3) 0.0510(11) Uani 1 1 d
C1 C 0.6876(5) 0.18076(16) 0.2592(2) 0.0282(9) Uani 1 1 d
H1A H 0.723(4) 0.1728(14) 0.208(2) 0.020(10) Uiso 1 1 d
C2 C 0.5608(5) 0.15725(16) 0.2906(2) 0.0287(10) Uani 1 1 d
H2A H 0.507(5) 0.1337(14) 0.263(2) 0.022(10) Uiso 1 1 d
C3 C 0.5250(4) 0.16817(14) 0.3671(2) 0.0191(8) Uani 1 1 d
C4 C 0.6155(5) 0.20556(15) 0.4067(2) 0.0246(9) Uani 1 1 d
H4A H 0.604(5) 0.2131(14) 0.459(2) 0.023(11) Uiso 1 1 d
C5 C 0.7366(5) 0.22916(15) 0.3700(2) 0.0234(9) Uani 1 1 d
H5A H 0.797(4) 0.2551(13) 0.3961(19) 0.009(8) Uiso 1 1 d
C6 C 0.3980(4) 0.14024(13) 0.4069(2) 0.0204(8) Uani 1 1 d
C7 C -0.3765(5) 0.27005(14) 0.9121(2) 0.0211(8) Uani 1 1 d
H7A H -0.430(4) 0.3029(13) 0.9000(19) 0.010(9) Uiso 1 1 d
C8 C -0.2900(5) 0.26220(15) 0.9850(2) 0.0197(8) Uani 1 1 d
H8A H -0.271(4) 0.2864(13) 1.020(2) 0.012(9) Uiso 1 1 d
C9 C -0.2222(4) 0.21634(14) 1.0036(2) 0.0195(8) Uani 1 1 d
C10 C -0.2445(5) 0.17899(15) 0.9472(2) 0.0266(9) Uani 1 1 d
H10A H -0.202(5) 0.1446(17) 0.957(3) 0.047(14) Uiso 1 1 d
C11 C -0.3328(5) 0.18895(15) 0.8751(2) 0.0251(9) Uani 1 1 d
H11A H -0.347(4) 0.1664(14) 0.834(2) 0.018(10) Uiso 1 1 d
C12 C -0.1285(4) 0.20737(14) 1.0844(2) 0.0192(8) Uani 1 1 d
C13 C 0.8179(6) 0.04659(16) 1.1573(2) 0.0311(10) Uani 1 1 d
H13A H 0.806(5) 0.0759(17) 1.127(3) 0.045(14) Uiso 1 1 d
C14 C 0.8799(5) 0.04729(15) 1.2358(2) 0.0278(9) Uani 1 1 d
H14A H 0.912(6) 0.0767(17) 1.263(3) 0.047(14) Uiso 1 1 d
C15 C 0.8938(4) 0.00358(14) 1.2785(2) 0.0190(8) Uani 1 1 d
C16 C 0.8440(6) -0.03967(16) 1.2396(2) 0.0327(10) Uani 1 1 d
H16A H 0.844(5) -0.0725(17) 1.267(3) 0.045(14) Uiso 1 1 d
C17 C 0.7846(6) -0.03786(17) 1.1608(2) 0.0356(11) Uani 1 1 d
H17A H 0.760(5) -0.0671(16) 1.131(3) 0.037(12) Uiso 1 1 d
C18 C 0.9603(4) 0.00289(14) 1.3648(2) 0.0169(7) Uani 1 1 d
C19 C 0.6089(6) 0.04746(16) 0.8350(2) 0.0310(10) Uani 1 1 d
H19A H 0.594(6) 0.0753(18) 0.865(3) 0.054(16) Uiso 1 1 d
C20 C 0.5711(6) 0.05088(16) 0.7545(2) 0.0294(10) Uani 1 1 d
H20A H 0.532(5) 0.0796(15) 0.738(2) 0.025(11) Uiso 1 1 d
C21 C 0.5901(4) 0.00951(14) 0.7080(2) 0.0191(8) Uani 1 1 d
C22 C 0.6567(5) -0.03272(16) 0.7446(2) 0.0252(9) Uani 1 1 d
H22A H 0.671(5) -0.0617(15) 0.715(2) 0.030(11) Uiso 1 1 d
C23 C 0.6899(5) -0.03342(15) 0.8258(2) 0.0254(9) Uani 1 1 d
H23A H 0.735(5) -0.0616(16) 0.854(2) 0.033(12) Uiso 1 1 d
C24 C 0.5296(4) 0.00810(14) 0.6216(2) 0.0172(8) Uani 1 1 d
C25 C -0.1756(5) 0.22804(16) 0.7015(3) 0.0291(10) Uani 1 1 d
H25A H -0.162(5) 0.2525(15) 0.733(2) 0.024(11) Uiso 1 1 d
C26 C -0.0507(5) 0.20540(16) 0.6665(3) 0.0305(10) Uani 1 1 d
H26A H 0.051(5) 0.2160(15) 0.673(2) 0.031(12) Uiso 1 1 d
C27 C -0.0859(4) 0.16726(14) 0.6131(2) 0.0195(8) Uani 1 1 d
C28 C -0.2487(5) 0.15435(16) 0.5968(2) 0.0267(9) Uani 1 1 d
H28A H -0.277(5) 0.1285(16) 0.561(3) 0.040(13) Uiso 1 1 d
C29 C -0.3667(5) 0.17845(16) 0.6350(2) 0.0253(9) Uani 1 1 d
H29A H -0.466(5) 0.1695(15) 0.627(2) 0.025(11) Uiso 1 1 d
C30 C 0.0460(4) 0.14010(13) 0.5735(2) 0.0213(8) Uani 1 1 d

loop_
_atom_site_aniso_label
_atom_site_aniso_U_11
_atom_site_aniso_U_22
_atom_site_aniso_U_33
_atom_site_aniso_U_23
_atom_site_aniso_U_13
_atom_site_aniso_U_12
Eu1 0.01160(9) 0.01463(9) 0.01302(9) -0.00042(8) 0.00111(6) -0.00018(7)
Ni1 0.0155(2) 0.0177(2) 0.0118(2) -0.00199(18) -0.00019(17) 0.00348(18)
Ni2 0.0234(2) 0.0212(2) 0.0154(2) -0.0019(2) -0.00434(19) 0.0025(2)
O1W 0.0216(14) 0.0225(14) 0.0486(18) -0.0029(14) 0.0011(13) 0.0001(12)
O1 0.0188(13) 0.0209(14) 0.0321(15) -0.0002(12) 0.0022(11) -0.0035(11)
O2 0.0295(14) 0.0294(16) 0.0203(14) 0.0026(12) 0.0062(11) -0.0100(12)
O2W 0.0269(14) 0.0239(15) 0.0246(14) -0.0015(12) 0.0003(12) 0.0006(12)
O3W 0.0394(16) 0.0249(15) 0.0254(14) 0.0015(12) -0.0025(12) -0.0073(13)
O3 0.061(2) 0.0376(19) 0.0250(16) -0.0061(14) -0.0175(15) 0.0271(16)
O4W 0.116(4) 0.057(3) 0.102(3) -0.005(3) 0.061(3) -0.011(3)
O4 0.0204(13) 0.0246(14) 0.0153(13) 0.0009(11) -0.0019(10) -0.0001(11)
O5 0.0292(14) 0.0228(15) 0.0210(14) 0.0001(12) -0.0066(11) -0.0096(12)
O5W 0.102(4) 0.088(3) 0.087(3) -0.042(3) 0.036(3) -0.040(3)
O6 0.0297(14) 0.0217(15) 0.0188(13) 0.0024(11) 0.0064(11) -0.0080(12)
O7 0.0284(14) 0.0268(15) 0.0143(13) -0.0022(12) 0.0023(11) 0.0082(12)
O8 0.0296(14) 0.0214(14) 0.0163(13) -0.0008(11) -0.0036(11) 0.0078(12)
O9 0.0288(14) 0.0296(15) 0.0225(14) -0.0023(12) 0.0063(11) 0.0118(13)
O10 0.0181(13) 0.0250(15) 0.0340(15) -0.0019(12) 0.0052(11) 0.0016(11)
N1 0.0227(16) 0.0197(17) 0.0195(16) 0.0022(14) 0.0022(13) -0.0066(14)
N2 0.0218(15) 0.0173(16) 0.0155(15) -0.0022(13) -0.0010(13) 0.0042(13)
N3 0.0292(18) 0.0266(19) 0.0224(17) 0.0000(15) -0.0071(14) 0.0001(15)
N4 0.0283(17) 0.0252(18) 0.0149(15) -0.0020(14) -0.0012(13) 0.0022(15)
N5 0.0194(15) 0.0260(18) 0.0164(15) -0.0054(14) 0.0004(12) 0.0051(14)
N6 0.0270(18) 0.0262(19) 0.041(2) 0.0003(17) -0.0032(16) 0.0020(16)
N7 0.0321(19) 0.0164(17) 0.0171(16) -0.0004(14) -0.0028(14) 0.0056(15)
N8 0.0268(18) 0.030(2) 0.039(2) -0.0053(17) -0.0087(16) 0.0066(16)
N9 0.0259(17) 0.0232(18) 0.0213(16) -0.0054(14) -0.0019(13) 0.0033(14)
N10 0.0222(17) 0.032(2) 0.0332(19) -0.0001(18) 0.0014(15) 0.0039(16)
N11 0.055(3) 0.035(2) 0.064(3) -0.024(2) 0.010(2) 0.000(2)
C1 0.032(2) 0.031(2) 0.023(2) -0.0090(18) 0.0105(17) -0.0139(19)
C2 0.033(2) 0.029(2) 0.024(2) -0.0068(18) 0.0053(18) -0.0176(19)
C3 0.0183(17) 0.020(2) 0.0189(19) 0.0053(16) 0.0024(15) -0.0019(15)
C4 0.029(2) 0.026(2) 0.019(2) -0.0022(17) 0.0073(17) -0.0065(17)
C5 0.0232(19) 0.023(2) 0.024(2) -0.0050(17) 0.0020(16) -0.0097(17)
C6 0.0208(18) 0.0159(19) 0.025(2) -0.0016(16) 0.0071(16) 0.0011(15)
C7 0.0249(19) 0.019(2) 0.0191(19) -0.0019(16) -0.0006(16) 0.0033(16)
C8 0.027(2) 0.0199(19) 0.0125(18) -0.0047(16) 0.0012(15) 0.0002(16)
C9 0.0211(18) 0.0209(19) 0.0158(18) 0.0033(16) -0.0011(15) 0.0010(16)
C10 0.037(2) 0.018(2) 0.024(2) -0.0017(17) -0.0083(18) 0.0096(18)
C11 0.037(2) 0.018(2) 0.020(2) -0.0037(17) -0.0038(17) 0.0044(18)
C12 0.0212(18) 0.023(2) 0.0135(18) 0.0010(16) -0.0005(15) -0.0031(16)
C13 0.044(3) 0.022(2) 0.026(2) 0.0023(18) -0.0055(19) 0.003(2)
C14 0.039(2) 0.020(2) 0.022(2) -0.0033(17) -0.0070(18) -0.0019(19)
C15 0.0188(18) 0.022(2) 0.0161(18) -0.0001(16) -0.0007(14) -0.0042(16)
C16 0.049(3) 0.023(2) 0.024(2) 0.0024(18) -0.009(2) -0.011(2)
C17 0.058(3) 0.023(2) 0.023(2) -0.0025(19) -0.010(2) -0.013(2)
C18 0.0154(17) 0.0195(19) 0.0160(18) -0.0008(15) 0.0016(14) 0.0016(15)
C19 0.051(3) 0.021(2) 0.020(2) -0.0025(18) -0.0018(19) 0.007(2)
C20 0.044(3) 0.021(2) 0.022(2) 0.0011(17) -0.0017(19) 0.0076(19)
C21 0.0186(17) 0.024(2) 0.0147(18) 0.0005(15) 0.0005(14) 0.0001(16)
C22 0.035(2) 0.023(2) 0.018(2) -0.0050(17) 0.0027(17) 0.0041(18)
C23 0.032(2) 0.022(2) 0.022(2) 0.0005(17) -0.0027(17) 0.0047(18)
C24 0.0152(17) 0.021(2) 0.0157(18) -0.0015(16) 0.0037(14) 0.0004(15)
C25 0.023(2) 0.030(2) 0.034(2) -0.017(2) -0.0001(18) 0.0009(18)
C26 0.0165(19) 0.035(3) 0.041(3) -0.012(2) 0.0042(18) -0.0003(18)
C27 0.0203(18) 0.019(2) 0.0202(19) 0.0006(16) 0.0051(15) 0.0049(15)
C28 0.0228(19) 0.033(2) 0.024(2) -0.0130(19) 0.0006(17) 0.0015(18)
C29 0.0158(19) 0.033(2) 0.027(2) -0.0121(18) 0.0024(16) -0.0015(18)
C30 0.025(2) 0.0126(19) 0.028(2) 0.0022(16) 0.0118(17) 0.0045(15)

loop_
_atom_type_symbol
_atom_type_description
_atom_type_scat_dispersion_real
_atom_type_scat_dispersion_imag
_atom_type_scat_source
C C 0.0033 0.0016 'International Tables Vol C Tables 4.2.6.8 and 6.1.1.4'
H H 0.0000 0.0000 'International Tables Vol C Tables 4.2.6.8 and 6.1.1.4'
N N 0.0061 0.0033 'International Tables Vol C Tables 4.2.6.8 and 6.1.1.4'
O O 0.0106 0.0060 'International Tables Vol C Tables 4.2.6.8 and 6.1.1.4'
Ni Ni 0.3393 1.1124 'International Tables Vol C Tables 4.2.6.8 and 6.1.1.4'
Eu Eu -0.1578 3.6682 'International Tables Vol C Tables 4.2.6.8 and 6.1.1.4'

loop_
_geom_angle_atom_site_label_1
_geom_angle_atom_site_label_2
_geom_angle_atom_site_label_3
_geom_angle
_geom_angle_site_symmetry_1
_geom_angle_site_symmetry_3
O5 Eu1 O8 151.22(9) 1_454 .
O5 Eu1 O6 93.62(9) 1_454 3_657
O8 Eu1 O6 81.30(9) . 3_657
O5 Eu1 O7 86.27(9) 1_454 3_656
O8 Eu1 O7 78.81(8) . 3_656
O6 Eu1 O7 137.08(9) 3_657 3_656
O5 Eu1 O2 121.08(9) 1_454 .
O8 Eu1 O2 77.95(9) . .
O6 Eu1 O2 138.06(9) 3_657 .
O7 Eu1 O2 73.13(9) 3_656 .
O5 Eu1 O9 76.55(9) 1_454 .
O8 Eu1 O9 126.75(9) . .
O6 Eu1 O9 70.45(9) 3_657 .
O7 Eu1 O9 149.09(8) 3_656 .
O2 Eu1 O9 93.86(9) . .
O5 Eu1 O1W 76.19(9) 1_454 .
O8 Eu1 O1W 75.41(8) . .
O6 Eu1 O1W 70.61(9) 3_657 .
O7 Eu1 O1W 67.73(9) 3_656 .
O2 Eu1 O1W 135.93(9) . .
O9 Eu1 O1W 130.20(9) . .
O5 Eu1 O1 71.55(8) 1_454 .
O8 Eu1 O1 124.72(8) . .
O6 Eu1 O1 148.63(8) 3_657 .
O7 Eu1 O1 71.07(8) 3_656 .
O2 Eu1 O1 49.65(8) . .
O9 Eu1 O1 79.12(8) . .
O1W Eu1 O1 128.48(8) . .
O5 Eu1 O10 125.76(8) 1_454 .
O8 Eu1 O10 78.84(8) . .
O6 Eu1 O10 68.64(8) 3_657 .
O7 Eu1 O10 141.49(8) 3_656 .
O2 Eu1 O10 71.79(8) . .
O9 Eu1 O10 49.28(8) . .
O1W Eu1 O10 134.30(8) . .
O1 Eu1 O10 97.21(8) . .
O5 Eu1 C6 96.33(10) 1_454 .
O8 Eu1 C6 100.06(10) . .
O6 Eu1 C6 154.96(9) 3_657 .
O7 Eu1 C6 66.69(9) 3_656 .
O2 Eu1 C6 24.80(9) . .
O9 Eu1 C6 89.61(9) . .
O1W Eu1 C6 134.17(9) . .
O1 Eu1 C6 25.31(9) . .
O10 Eu1 C6 86.97(9) . .
O5 Eu1 C30 100.85(10) 1_454 .
O8 Eu1 C30 102.26(10) . .
O6 Eu1 C30 64.23(9) 3_657 .
O7 Eu1 C30 157.60(10) 3_656 .
O2 Eu1 C30 85.13(10) . .
O9 Eu1 C30 24.70(9) . .
O1W Eu1 C30 134.50(9) . .
O1 Eu1 C30 90.89(9) . .
O10 Eu1 C30 24.97(9) . .
C6 Eu1 C30 91.29(10) . .
O4 Ni1 N2 177.21(11) 4_565 .
O4 Ni1 O3W 91.62(10) 4_565 .
N2 Ni1 O3W 90.79(11) . .
O4 Ni1 N5 87.75(10) 4_565 .
N2 Ni1 N5 90.84(11) . .
O3W Ni1 N5 90.19(12) . .
O4 Ni1 N1 89.29(11) 4_565 4_466
N2 Ni1 N1 92.10(11) . 4_466
O3W Ni1 N1 90.23(12) . 4_466
N5 Ni1 N1 177.02(11) . 4_466
O4 Ni1 O2W 86.77(10) 4_565 .
N2 Ni1 O2W 90.81(11) . .
O3W Ni1 O2W 178.29(10) . .
N5 Ni1 O2W 89.17(11) . .
N1 Ni1 O2W 90.32(11) 4_466 .
N8 Ni2 N4 88.83(13) 3_757 .
N8 Ni2 N6 98.90(14) 3_757 .
N4 Ni2 N6 83.52(13) . .
N8 Ni2 N9 167.49(14) 3_757 .
N4 Ni2 N9 90.39(12) . .
N6 Ni2 N9 93.42(13) . .
N8 Ni2 N3 88.48(13) 3_757 .
N4 Ni2 N3 171.10(13) . .
N6 Ni2 N3 88.51(13) . .
N9 Ni2 N3 94.06(12) . .
N8 Ni2 N9 87.85(13) 3_757 3_657
N4 Ni2 N9 90.82(12) . 3_657
N6 Ni2 N9 171.08(12) . 3_657
N9 Ni2 N9 79.68(13) . 3_657
N3 Ni2 N9 97.55(12) . 3_657
C6 O1 Eu1 84.7(2) . .
C6 O2 Eu1 101.1(2) . .
C12 O4 Ni1 130.2(2) . 4_666
C18 O5 Eu1 142.0(2) . 1_656
C18 O6 Eu1 145.2(2) . 3_657
C24 O7 Eu1 139.4(2) . 3_656
C24 O8 Eu1 139.0(2) . .
C30 O9 Eu1 101.4(2) . .
C30 O10 Eu1 84.8(2) . .
C5 N1 C1 116.4(3) . .
C5 N1 Ni1 122.4(2) . 4_765
C1 N1 Ni1 121.1(3) . 4_765
C7 N2 C11 117.4(3) . .
C7 N2 Ni1 120.8(2) . .
C11 N2 Ni1 121.7(2) . .
C17 N3 C13 116.8(3) . .
C17 N3 Ni2 120.4(3) . .
C13 N3 Ni2 122.5(3) . .
C23 N4 C19 117.5(3) . .
C23 N4 Ni2 122.5(3) . .
C19 N4 Ni2 120.0(3) . .
C29 N5 C25 116.4(3) . .
C29 N5 Ni1 120.7(2) . .
C25 N5 Ni1 122.9(3) . .
N7 N6 Ni2 122.9(3) . .
N8 N7 N6 177.3(4) . .
N7 N8 Ni2 128.3(3) . 3_757
N10 N9 Ni2 124.7(3) . .
N10 N9 Ni2 122.9(3) . 3_657
Ni2 N9 Ni2 100.32(13) . 3_657
N11 N10 N9 179.6(5) . .
N1 C1 C2 123.2(4) . .
N1 C1 H1A 113(2) . .
C2 C1 H1A 123(2) . .
C1 C2 C3 120.1(4) . .
C1 C2 H2A 120(3) . .
C3 C2 H2A 120(3) . .
C4 C3 C2 117.0(3) . .
C4 C3 C6 120.8(3) . .
C2 C3 C6 122.2(3) . .
C5 C4 C3 119.6(4) . .
C5 C4 H4A 118(2) . .
C3 C4 H4A 122(2) . .
N1 C5 C4 123.5(4) . .
N1 C5 H5A 117(2) . .
C4 C5 H5A 120(2) . .
O2 C6 O1 122.3(3) . .
O2 C6 C3 117.3(3) . .
O1 C6 C3 120.4(3) . .
O2 C6 Eu1 54.07(18) . .
O1 C6 Eu1 70.0(2) . .
C3 C6 Eu1 161.8(2) . .
N2 C7 C8 122.4(3) . .
N2 C7 H7A 117.7(19) . .
C8 C7 H7A 119.8(19) . .
C9 C8 C7 120.2(3) . .
C9 C8 H8A 118(2) . .
C7 C8 H8A 122(2) . .
C8 C9 C10 117.9(3) . .
C8 C9 C12 120.3(3) . .
C10 C9 C12 121.7(3) . .
C11 C10 C9 119.3(4) . .
C11 C10 H10A 118(3) . .
C9 C10 H10A 123(3) . .
N2 C11 C10 122.8(4) . .
N2 C11 H11A 114(2) . .
C10 C11 H11A 124(2) . .
O3 C12 O4 126.7(3) . .
O3 C12 C9 118.3(3) . .
O4 C12 C9 115.0(3) . .
N3 C13 C14 122.8(4) . .
N3 C13 H13A 115(3) . .
C14 C13 H13A 122(3) . .
C13 C14 C15 119.9(4) . .
C13 C14 H14A 123(3) . .
C15 C14 H14A 117(3) . .
C14 C15 C16 117.6(3) . .
C14 C15 C18 121.4(3) . .
C16 C15 C18 121.0(3) . .
C17 C16 C15 119.6(4) . .
C17 C16 H16A 118(3) . .
C15 C16 H16A 123(3) . .
N3 C17 C16 123.3(4) . .
N3 C17 H17A 115(3) . .
C16 C17 H17A 122(3) . .
O6 C18 O5 125.0(3) . .
O6 C18 C15 117.4(3) . .
O5 C18 C15 117.6(3) . .
N4 C19 C20 123.1(4) . .
N4 C19 H19A 119(3) . .
C20 C19 H19A 118(3) . .
C19 C20 C21 119.0(4) . .
C19 C20 H20A 115(3) . .
C21 C20 H20A 126(3) . .
C20 C21 C22 118.0(3) . .
C20 C21 C24 122.1(3) . .
C22 C21 C24 119.7(3) . .
C23 C22 C21 119.4(4) . .
C23 C22 H22A 120(2) . .
C21 C22 H22A 120(2) . .
N4 C23 C22 122.6(4) . .
N4 C23 H23A 115(2) . .
C22 C23 H23A 123(3) . .
O7 C24 O8 125.4(3) . .
O7 C24 C21 118.1(3) . .
O8 C24 C21 116.4(3) . .
N5 C25 C26 123.5(4) . .
N5 C25 H25A 113(3) . .
C26 C25 H25A 124(3) . .
C25 C26 C27 119.6(4) . .
C25 C26 H26A 123(3) . .
C27 C26 H26A 117(3) . .
C26 C27 C28 117.1(3) . .
C26 C27 C30 122.4(3) . .
C28 C27 C30 120.5(3) . .
C29 C28 C27 119.8(4) . .
C29 C28 H28A 121(3) . .
C27 C28 H28A 120(3) . .
N5 C29 C28 123.5(4) . .
N5 C29 H29A 116(3) . .
C28 C29 H29A 120(3) . .
O10 C30 O9 122.6(3) . .
O10 C30 C27 119.7(3) . .
O9 C30 C27 117.7(3) . .
O10 C30 Eu1 70.2(2) . .
O9 C30 Eu1 53.87(18) . .
C27 C30 Eu1 163.7(3) . .

loop_
_geom_bond_atom_site_label_1
_geom_bond_atom_site_label_2
_geom_bond_distance
_geom_bond_site_symmetry_2
Eu1 O5 2.344(2) 1_454
Eu1 O8 2.352(2) .
Eu1 O6 2.378(2) 3_657
Eu1 O7 2.423(2) 3_656
Eu1 O2 2.426(3) .
Eu1 O9 2.443(2) .
Eu1 O1W 2.540(3) .
Eu1 O1 2.775(3) .
Eu1 O10 2.800(3) .
Eu1 C6 2.940(4) .
Eu1 C30 2.964(4) .
Ni1 O4 2.042(2) 4_565
Ni1 N2 2.093(3) .
Ni1 O3W 2.108(3) .
Ni1 N5 2.126(3) .
Ni1 N1 2.136(3) 4_466
Ni1 O2W 2.135(3) .
Ni2 N8 2.079(3) 3_757
Ni2 N4 2.078(3) .
Ni2 N6 2.098(4) .
Ni2 N9 2.102(3) .
Ni2 N3 2.126(3) .
Ni2 N9 2.146(3) 3_657
O1 C6 1.263(4) .
O2 C6 1.257(4) .
O3 C12 1.241(4) .
O4 C12 1.264(4) .
O4 Ni1 2.042(2) 4_666
O5 C18 1.253(4) .
O5 Eu1 2.344(2) 1_656
O6 C18 1.246(4) .
O6 Eu1 2.378(2) 3_657
O7 C24 1.254(4) .
O7 Eu1 2.423(2) 3_656
O8 C24 1.255(4) .
O9 C30 1.263(4) .
O10 C30 1.256(4) .
N1 C5 1.341(5) .
N1 C1 1.346(5) .
N1 Ni1 2.136(3) 4_765
N2 C7 1.346(5) .
N2 C11 1.351(5) .
N3 C17 1.340(5) .
N3 C13 1.345(5) .
N4 C23 1.331(5) .
N4 C19 1.338(5) .
N5 C29 1.329(5) .
N5 C25 1.343(5) .
N6 N7 1.170(4) .
N7 N8 1.163(4) .
N8 Ni2 2.079(3) 3_757
N9 N10 1.194(4) .
N9 Ni2 2.146(3) 3_657
N10 N11 1.154(5) .
C1 C2 1.366(5) .
C1 H1A 0.96(4) .
C2 C3 1.386(5) .
C2 H2A 0.88(4) .
C3 C4 1.383(5) .
C3 C6 1.494(5) .
C4 C5 1.375(5) .
C4 H4A 0.92(4) .
C5 H5A 0.94(3) .
C7 C8 1.378(5) .
C7 H7A 1.00(3) .
C8 C9 1.376(5) .
C8 H8A 0.89(4) .
C9 C10 1.385(5) .
C9 C12 1.520(5) .
C10 C11 1.382(5) .
C10 H10A 0.99(5) .
C11 H11A 0.92(4) .
C13 C14 1.375(5) .
C13 H13A 0.94(5) .
C14 C15 1.377(5) .
C14 H14A 0.94(5) .
C15 C16 1.377(5) .
C15 C18 1.509(5) .
C16 C17 1.376(5) .
C16 H16A 0.99(5) .
C17 H17A 0.94(4) .
C19 C20 1.369(5) .
C19 H19A 0.92(5) .
C20 C21 1.379(5) .
C20 H20A 0.87(4) .
C21 C22 1.379(5) .
C21 C24 1.497(5) .
C22 C23 1.374(5) .
C22 H22A 0.94(4) .
C23 H23A 0.95(4) .
C25 C26 1.373(6) .
C25 H25A 0.85(4) .
C26 C27 1.378(5) .
C26 H26A 0.88(4) .
C27 C28 1.381(5) .
C27 C30 1.514(5) .
C28 C29 1.376(5) .
C28 H28A 0.93(4) .
C29 H29A 0.85(4) .

loop_
_geom_torsion_atom_site_label_1
_geom_torsion_atom_site_label_2
_geom_torsion_atom_site_label_3
_geom_torsion_atom_site_label_4
_geom_torsion
_geom_torsion_site_symmetry_1
_geom_torsion_site_symmetry_4
O5 Eu1 O1 C6 -167.7(2) 1_454 .
O8 Eu1 O1 C6 -14.5(2) . .
O6 Eu1 O1 C6 127.1(2) 3_657 .
O7 Eu1 O1 C6 -75.3(2) 3_656 .
O2 Eu1 O1 C6 8.3(2) . .
O9 Eu1 O1 C6 113.0(2) . .
O1W Eu1 O1 C6 -113.6(2) . .
O10 Eu1 O1 C6 66.9(2) . .
C30 Eu1 O1 C6 91.1(2) . .
O5 Eu1 O2 C6 -4.0(3) 1_454 .
O8 Eu1 O2 C6 152.6(2) . .
O6 Eu1 O2 C6 -145.4(2) 3_657 .
O7 Eu1 O2 C6 70.8(2) 3_656 .
O9 Eu1 O2 C6 -80.7(2) . .
O1W Eu1 O2 C6 98.8(2) . .
O1 Eu1 O2 C6 -8.5(2) . .
O10 Eu1 O2 C6 -125.4(2) . .
C30 Eu1 O2 C6 -103.8(2) . .
O5 Eu1 O8 C24 0.6(5) 1_454 .
O6 Eu1 O8 C24 82.2(4) 3_657 .
O7 Eu1 O8 C24 -59.5(4) 3_656 .
O2 Eu1 O8 C24 -134.4(4) . .
O9 Eu1 O8 C24 139.8(3) . .
O1W Eu1 O8 C24 10.1(4) . .
O1 Eu1 O8 C24 -116.9(4) . .
O10 Eu1 O8 C24 152.0(4) . .
C6 Eu1 O8 C24 -123.1(4) . .
C30 Eu1 O8 C24 143.3(4) . .
O5 Eu1 O9 C30 169.5(2) 1_454 .
O8 Eu1 O9 C30 8.3(3) . .
O6 Eu1 O9 C30 70.6(2) 3_657 .
O7 Eu1 O9 C30 -132.5(2) 3_656 .
O2 Eu1 O9 C30 -69.5(2) . .
O1W Eu1 O9 C30 111.0(2) . .
O1 Eu1 O9 C30 -117.1(2) . .
O10 Eu1 O9 C30 -7.6(2) . .
C6 Eu1 O9 C30 -93.9(2) . .
O5 Eu1 O10 C30 4.0(2) 1_454 .
O8 Eu1 O10 C30 -159.5(2) . .
O6 Eu1 O10 C30 -74.6(2) 3_657 .
O7 Eu1 O10 C30 145.0(2) 3_656 .
O2 Eu1 O10 C30 119.7(2) . .
O9 Eu1 O10 C30 7.5(2) . .
O1W Eu1 O10 C30 -103.0(2) . .
O1 Eu1 O10 C30 76.4(2) . .
C6 Eu1 O10 C30 99.6(2) . .
O4 Ni1 N2 C7 -170(2) 4_565 .
O3W Ni1 N2 C7 40.6(3) . .
N5 Ni1 N2 C7 130.8(3) . .
N1 Ni1 N2 C7 -49.6(3) 4_466 .
O2W Ni1 N2 C7 -140.0(3) . .
O4 Ni1 N2 C11 13(2) 4_565 .
O3W Ni1 N2 C11 -136.6(3) . .
N5 Ni1 N2 C11 -46.4(3) . .
N1 Ni1 N2 C11 133.1(3) 4_466 .
O2W Ni1 N2 C11 42.8(3) . .
N8 Ni2 N3 C17 -43.8(4) 3_757 .
N4 Ni2 N3 C17 -116.2(8) . .
N6 Ni2 N3 C17 -142.7(4) . .
N9 Ni2 N3 C17 124.0(3) . .
N9 Ni2 N3 C17 43.9(4) 3_657 .
N8 Ni2 N3 C13 129.9(3) 3_757 .
N4 Ni2 N3 C13 57.5(10) . .
N6 Ni2 N3 C13 31.0(3) . .
N9 Ni2 N3 C13 -62.3(3) . .
N9 Ni2 N3 C13 -142.4(3) 3_657 .
N8 Ni2 N4 C23 22.4(3) 3_757 .
N6 Ni2 N4 C23 121.5(3) . .
N9 Ni2 N4 C23 -145.1(3) . .
N3 Ni2 N4 C23 94.8(9) . .
N9 Ni2 N4 C23 -65.4(3) 3_657 .
N8 Ni2 N4 C19 -157.9(3) 3_757 .
N6 Ni2 N4 C19 -58.9(3) . .
N9 Ni2 N4 C19 34.5(3) . .
N3 Ni2 N4 C19 -85.5(9) . .
N9 Ni2 N4 C19 114.2(3) 3_657 .
O4 Ni1 N5 C29 -51.2(3) 4_565 .
N2 Ni1 N5 C29 126.4(3) . .
O3W Ni1 N5 C29 -142.8(3) . .
N1 Ni1 N5 C29 -45(2) 4_466 .
O2W Ni1 N5 C29 35.6(3) . .
O4 Ni1 N5 C25 128.4(3) 4_565 .
N2 Ni1 N5 C25 -54.0(3) . .
O3W Ni1 N5 C25 36.8(3) . .
N1 Ni1 N5 C25 135(2) 4_466 .
O2W Ni1 N5 C25 -144.8(3) . .
N8 Ni2 N6 N7 -27.1(4) 3_757 .
N4 Ni2 N6 N7 -114.9(3) . .
N9 Ni2 N6 N7 155.1(3) . .
N3 Ni2 N6 N7 61.2(3) . .
N9 Ni2 N6 N7 -165.8(7) 3_657 .
Ni2 N6 N7 N8 -161(8) . .
N6 N7 N8 Ni2 -164(8) . 3_757
N8 Ni2 N9 N10 147.2(5) 3_757 .
N4 Ni2 N9 N10 -126.4(3) . .
N6 Ni2 N9 N10 -42.9(3) . .
N3 Ni2 N9 N10 45.9(3) . .
N9 Ni2 N9 N10 142.8(4) 3_657 .
N8 Ni2 N9 Ni2 4.4(7) 3_757 3_657
N4 Ni2 N9 Ni2 90.77(13) . 3_657
N6 Ni2 N9 Ni2 174.30(14) . 3_657
N3 Ni2 N9 Ni2 -96.95(13) . 3_657
N9 Ni2 N9 Ni2 0.0 3_657 3_657
Ni2 N9 N10 N11 -76(53) . .
Ni2 N9 N10 N11 59(53) 3_657 .
C5 N1 C1 C2 0.5(6) . .
Ni1 N1 C1 C2 179.1(3) 4_765 .
N1 C1 C2 C3 -3.9(7) . .
C1 C2 C3 C4 4.1(6) . .
C1 C2 C3 C6 -174.2(4) . .
C2 C3 C4 C5 -1.2(6) . .
C6 C3 C4 C5 177.1(3) . .
C1 N1 C5 C4 2.5(6) . .
Ni1 N1 C5 C4 -176.1(3) 4_765 .
C3 C4 C5 N1 -2.2(6) . .
Eu1 O2 C6 O1 16.9(4) . .
Eu1 O2 C6 C3 -161.1(3) . .
Eu1 O1 C6 O2 -14.5(3) . .
Eu1 O1 C6 C3 163.4(3) . .
C4 C3 C6 O2 -38.0(5) . .
C2 C3 C6 O2 140.2(4) . .
C4 C3 C6 O1 144.0(4) . .
C2 C3 C6 O1 -37.8(5) . .
C4 C3 C6 Eu1 -95.1(8) . .
C2 C3 C6 Eu1 83.1(9) . .
O5 Eu1 C6 O2 176.5(2) 1_454 .
O8 Eu1 C6 O2 -27.2(2) . .
O6 Eu1 C6 O2 63.7(3) 3_657 .
O7 Eu1 C6 O2 -100.3(2) 3_656 .
O9 Eu1 C6 O2 100.1(2) . .
O1W Eu1 C6 O2 -106.6(2) . .
O1 Eu1 C6 O2 164.8(4) . .
O10 Eu1 C6 O2 50.9(2) . .
C30 Eu1 C6 O2 75.5(2) . .
O5 Eu1 C6 O1 11.7(2) 1_454 .
O8 Eu1 C6 O1 167.95(19) . .
O6 Eu1 C6 O1 -101.1(3) 3_657 .
O7 Eu1 C6 O1 94.9(2) 3_656 .
O2 Eu1 C6 O1 -164.8(4) . .
O9 Eu1 C6 O1 -64.7(2) . .
O1W Eu1 C6 O1 88.6(2) . .
O10 Eu1 C6 O1 -113.9(2) . .
C30 Eu1 C6 O1 -89.4(2) . .
O5 Eu1 C6 C3 -116.3(8) 1_454 .
O8 Eu1 C6 C3 39.9(8) . .
O6 Eu1 C6 C3 130.9(7) 3_657 .
O7 Eu1 C6 C3 -33.2(8) 3_656 .
O2 Eu1 C6 C3 67.2(8) . .
O9 Eu1 C6 C3 167.3(8) . .
O1W Eu1 C6 C3 -39.4(9) . .
O1 Eu1 C6 C3 -128.0(9) . .
O10 Eu1 C6 C3 118.0(8) . .
C30 Eu1 C6 C3 142.6(8) . .
C11 N2 C7 C8 -0.3(6) . .
Ni1 N2 C7 C8 -177.7(3) . .
N2 C7 C8 C9 0.4(6) . .
C7 C8 C9 C10 -0.2(6) . .
C7 C8 C9 C12 -179.3(3) . .
C8 C9 C10 C11 0.0(6) . .
C12 C9 C10 C11 179.0(4) . .
C7 N2 C11 C10 0.1(6) . .
Ni1 N2 C11 C10 177.4(3) . .
C9 C10 C11 N2 0.1(7) . .
Ni1 O4 C12 O3 10.1(6) 4_666 .
Ni1 O4 C12 C9 -170.2(2) 4_666 .
C8 C9 C12 O3 -167.2(4) . .
C10 C9 C12 O3 13.8(6) . .
C8 C9 C12 O4 13.1(5) . .
C10 C9 C12 O4 -165.9(4) . .
C17 N3 C13 C14 0.3(7) . .
Ni2 N3 C13 C14 -173.6(3) . .
N3 C13 C14 C15 -0.5(7) . .
C13 C14 C15 C16 0.1(6) . .
C13 C14 C15 C18 -179.7(4) . .
C14 C15 C16 C17 0.6(6) . .
C18 C15 C16 C17 -179.7(4) . .
C13 N3 C17 C16 0.4(7) . .
Ni2 N3 C17 C16 174.4(4) . .
C15 C16 C17 N3 -0.8(8) . .
Eu1 O6 C18 O5 74.3(5) 3_657 .
Eu1 O6 C18 C15 -105.5(4) 3_657 .
Eu1 O5 C18 O6 18.8(6) 1_656 .
Eu1 O5 C18 C15 -161.4(3) 1_656 .
C14 C15 C18 O6 159.7(4) . .
C16 C15 C18 O6 -20.0(5) . .
C14 C15 C18 O5 -20.1(5) . .
C16 C15 C18 O5 160.2(4) . .
C23 N4 C19 C20 4.8(7) . .
Ni2 N4 C19 C20 -174.9(4) . .
N4 C19 C20 C21 -0.7(7) . .
C19 C20 C21 C22 -4.1(6) . .
C19 C20 C21 C24 171.2(4) . .
C20 C21 C22 C23 4.8(6) . .
C24 C21 C22 C23 -170.6(4) . .
C19 N4 C23 C22 -4.0(6) . .
Ni2 N4 C23 C22 175.7(3) . .
C21 C22 C23 N4 -0.8(6) . .
Eu1 O7 C24 O8 93.5(4) 3_656 .
Eu1 O7 C24 C21 -90.2(4) 3_656 .
Eu1 O8 C24 O7 26.1(6) . .
Eu1 O8 C24 C21 -150.2(3) . .
C20 C21 C24 O7 177.5(4) . .
C22 C21 C24 O7 -7.3(5) . .
C20 C21 C24 O8 -6.0(5) . .
C22 C21 C24 O8 169.3(4) . .
C29 N5 C25 C26 -2.4(6) . .
Ni1 N5 C25 C26 178.0(3) . .
N5 C25 C26 C27 1.1(7) . .
C25 C26 C27 C28 1.0(6) . .
C25 C26 C27 C30 -178.9(4) . .
C26 C27 C28 C29 -1.8(6) . .
C30 C27 C28 C29 178.2(4) . .
C25 N5 C29 C28 1.6(6) . .
Ni1 N5 C29 C28 -178.8(3) . .
C27 C28 C29 N5 0.5(7) . .
Eu1 O10 C30 O9 -13.2(3) . .
Eu1 O10 C30 C27 165.7(3) . .
Eu1 O9 C30 O10 15.4(4) . .
Eu1 O9 C30 C27 -163.5(3) . .
C26 C27 C30 O10 27.1(6) . .
C28 C27 C30 O10 -152.8(4) . .
C26 C27 C30 O9 -154.0(4) . .
C28 C27 C30 O9 26.1(5) . .
C26 C27 C30 Eu1 151.0(8) . .
C28 C27 C30 Eu1 -28.9(11) . .
O5 Eu1 C30 O10 -176.7(2) 1_454 .
O8 Eu1 C30 O10 20.6(2) . .
O6 Eu1 C30 O10 94.5(2) 3_657 .
O7 Eu1 C30 O10 -69.8(3) 3_656 .
O2 Eu1 C30 O10 -55.9(2) . .
O9 Eu1 C30 O10 -166.2(4) . .
O1W Eu1 C30 O10 102.1(2) . .
O1 Eu1 C30 O10 -105.3(2) . .
C6 Eu1 C30 O10 -80.0(2) . .
O5 Eu1 C30 O9 -10.4(2) 1_454 .
O8 Eu1 C30 O9 -173.2(2) . .
O6 Eu1 C30 O9 -99.2(2) 3_657 .
O7 Eu1 C30 O9 96.5(3) 3_656 .
O2 Eu1 C30 O9 110.3(2) . .
O1W Eu1 C30 O9 -91.7(2) . .
O1 Eu1 C30 O9 60.9(2) . .
O10 Eu1 C30 O9 166.2(4) . .
C6 Eu1 C30 O9 86.3(2) . .
O5 Eu1 C30 C27 53.3(9) 1_454 .
O8 Eu1 C30 C27 -109.4(9) . .
O6 Eu1 C30 C27 -35.5(9) 3_657 .
O7 Eu1 C30 C27 160.3(8) 3_656 .
O2 Eu1 C30 C27 174.1(9) . .
O9 Eu1 C30 C27 63.8(9) . .
O1W Eu1 C30 C27 -27.9(10) . .
O1 Eu1 C30 C27 124.7(9) . .
O10 Eu1 C30 C27 -130.0(10) . .
C6 Eu1 C30 C27 150.0(9) . .
